data_7721096
loop_
_publ_author_name
'Gutorova, Svetlana'
'Matveev, Petr I.'
'Evsiunina, Mariia V.'
'Wang, Qiushi'
'Lemport, Pavel S.'
'Kalle, Paulina'
'Koshelev, Daniil S.'
'Utochnikova, Valentina V.'
'Averin, Alexey A.'
'Poliakova, Tatiana R.'
'Gerasimov, Mikhail A.'
'Petrov, Vladimir G.'
'Ustynyuk, Yuri'
'Kalmykov, Stepan'
'Nenajdenko, Valentine'

_publ_section_title
;
 Competitive Coordination of Uranium(VI) and Thorium(IV) by Tetradentate
 Phenanthroline Ligands: Structural and Spectroscopic Investigation of
 U(VI)-Th(IV) Mixed Ion Pair Formation
;
_journal_name_full 'Dalton Transactions'
_journal_paper_doi 10.1039/D6DT00392C
_journal_year 2026
_chemical_formula_moiety 'C32 H28 Cl2 N8 O14 Th, 1.5(C2 H3 N), 1[CH3CN], 0.5[CHCl3], 0.5[H2O]'
_chemical_formula_sum 'C37.5 H37 Cl3.5 N10.5 O14.5 Th'
_chemical_formula_weight 1222.89
_space_group_crystal_system triclinic
_space_group_IT_number 2
_space_group_name_Hall '-P 1'
_space_group_name_H-M_alt 'P -1'
_atom_sites_solution_hydrogens geom
_atom_sites_solution_primary dual
_audit_creation_date 2025-10-27
_audit_creation_method
;
Olex2 1.5
(compiled 2025.03.04 svn.red2d20d0 for OlexSys, GUI svn.r7188)
;
_audit_update_record
;
2025-11-02 deposited with the CCDC.	2026-05-29 downloaded from the CCDC.
;
_cell_angle_alpha 65.5780(10)
_cell_angle_beta 75.7710(10)
_cell_angle_gamma 62.9860(10)
_cell_formula_units_Z 4
_cell_length_a 16.5634(7)
_cell_length_b 17.5931(7)
_cell_length_c 20.1553(8)
_cell_measurement_reflns_used 9975
_cell_measurement_temperature 100.00
_cell_measurement_theta_max 28.09
_cell_measurement_theta_min 2.40
_cell_volume 4752.1(3)
_computing_cell_refinement 'SAINT v8.37A (Bruker, 2015)'
_computing_data_collection 'APEX3 v.2017.3_0 (Bruker AXS, 2017)'
_computing_data_reduction 'SAINT v8.37A (Bruker, 2015)'
_computing_molecular_graphics 'Olex2 1.5 (Dolomanov et al., 2009)'
_computing_publication_material 'Olex2 1.5 (Dolomanov et al., 2009)'
_computing_structure_refinement 'SHELXL 2018/3 (Sheldrick, 2015)'
_computing_structure_solution 'SHELXT 2014/5 (Sheldrick, 2014)'
_diffrn_ambient_temperature 100.00
_diffrn_measured_fraction_theta_full 0.994
_diffrn_measured_fraction_theta_max 0.994
_diffrn_measurement_device_type 'Bruker D8 Venture'
_diffrn_measurement_method \w-scan
_diffrn_radiation_monochromator graphite
_diffrn_radiation_type MoK\a
_diffrn_radiation_wavelength 0.71073
_diffrn_reflns_av_R_equivalents 0.0445
_diffrn_reflns_av_unetI/netI 0.0807
_diffrn_reflns_Laue_measured_fraction_full 0.994
_diffrn_reflns_Laue_measured_fraction_max 0.994
_diffrn_reflns_limit_h_max 19
_diffrn_reflns_limit_h_min -19
_diffrn_reflns_limit_k_max 20
_diffrn_reflns_limit_k_min -20
_diffrn_reflns_limit_l_max 23
_diffrn_reflns_limit_l_min -23
_diffrn_reflns_number 32173
_diffrn_reflns_point_group_measured_fraction_full 0.994
_diffrn_reflns_point_group_measured_fraction_max 0.994
_diffrn_reflns_theta_full 25.000
_diffrn_reflns_theta_max 25.000
_diffrn_reflns_theta_min 1.712
_diffrn_source_current 1.0
_diffrn_source_power 0.05
_diffrn_source_target Mo
_diffrn_source_type 'fine-focus sealed X-ray tube'
_diffrn_source_voltage 50.0
_diffrn_standards_number 0
_exptl_absorpt_coefficient_mu 3.409
_exptl_absorpt_correction_T_max 0.7457
_exptl_absorpt_correction_T_min 0.4076
_exptl_absorpt_correction_type multi-scan
_exptl_absorpt_process_details
;
SADABS-2016/2 (Bruker,2016/2) was used for absorption correction.
wR2(int) was 0.1047 before and 0.0476 after correction.
The Ratio of minimum to maximum transmission is 0.5466.
The \l/2 correction factor is Not present.
;
_exptl_crystal_colour 'light yellow'
_exptl_crystal_colour_modifier light
_exptl_crystal_colour_primary yellow
_exptl_crystal_density_diffrn 1.709
_exptl_crystal_description block
_exptl_crystal_F_000 2404
_exptl_crystal_size_max 0.22
_exptl_crystal_size_mid 0.2
_exptl_crystal_size_min 0.17
_refine_diff_density_max 1.216
_refine_diff_density_min -1.460
_refine_diff_density_rms 0.138
_refine_ls_extinction_method none
_refine_ls_goodness_of_fit_ref 0.979
_refine_ls_hydrogen_treatment constr
_refine_ls_matrix_type full
_refine_ls_number_parameters 1124
_refine_ls_number_reflns 16607
_refine_ls_number_restraints 49
_refine_ls_restrained_S_all 0.982
_refine_ls_R_factor_all 0.0600
_refine_ls_R_factor_gt 0.0399
_refine_ls_shift/su_max 0.002
_refine_ls_shift/su_mean 0.000
_refine_ls_structure_factor_coef Fsqd
_refine_ls_weighting_details 'w=1/[\s^2^(Fo^2^)+(0.0265P)^2^] where P=(Fo^2^+2Fc^2^)/3'
_refine_ls_weighting_scheme calc
_refine_ls_wR_factor_gt 0.0755
_refine_ls_wR_factor_ref 0.0805
_reflns_Friedel_coverage 0.000
_reflns_number_gt 12133
_reflns_number_total 16607
_reflns_threshold_expression 'I > 2\s(I)'
_cod_data_source_file d6dt00392c2.cif
_cod_data_source_block 2549_2
_cod_original_sg_symbol_H-M P-1
_cod_original_formula_sum 'C37.50 H37 Cl3.50 N10.50 O14.50 Th'
_cod_database_code 7721096
_shelx_shelxl_version_number 2018/3
_shelx_space_group_comment
;
The symmetry employed for this shelxl refinement is uniquely defined
by the following loop, which should always be used as a source of
symmetry information in preference to the above space-group names.
They are only intended as comments.
;
_olex2_refinement_description
;
1. Fixed Uiso
 At 1.2 times of:
  All C(H) groups, All C(H,H) groups
 At 1.5 times of:
  All C(H,H,H) groups
2. Restrained distances
 N19-C70
 2.7 with sigma of 0.01
 N19-C71
 2.6 with sigma of 0.02
 C70-C69
 1.5 with sigma of 0.007
 C71-C69
 1.5 with sigma of 0.02
3. Uiso/Uaniso restraints and constraints
Uanis(C71) = Uanis(C70)
4. Rigid body (RIGU) restrains
 C26, C27, C28, C29, C30, C31, C32
 with sigma for 1-2 distances of 0.004 and sigma for 1-3 distances of 0.004
5. Others
 Sof(C71)=Sof(H71A)=Sof(H71B)=Sof(H71C)=1-FVAR(1)
 Sof(C70)=Sof(H70A)=Sof(H70B)=Sof(H70C)=FVAR(1)
6.a Secondary CH2 refined with riding coordinates:
 C15(H15A,H15B), C24(H24A,H24B), C47(H47A,H47B), C56(H56A,H56B)
6.b Aromatic/amide H refined with riding coordinates:
 C3(H3), C9(H9), C10(H10), C12(H12), C18(H18), C19(H19), C21(H21), C22(H22),
 C27(H27), C28(H28), C30(H30), C31(H31), C35(H35), C41(H41), C42(H42), C44(H44),
  C50(H50), C51(H51), C53(H53), C54(H54), C59(H59), C60(H60), C62(H62), C63(H63)
6.c Idealised Me refined as rotating group:
 C16(H16A,H16B,H16C), C23(H23A,H23B,H23C), C25(H25A,H25B,H25C), C32(H32A,H32B,
 H32C), C48(H48A,H48B,H48C), C55(H55A,H55B,H55C), C57(H57A,H57B,H57C), C64(H64A,
 H64B,H64C), C65(H65A,H65B,H65C), C68(H68A,H68B,H68C), C71(H71A,H71B,H71C),
 C70(H70A,H70B,H70C)
;
_smtbx_masks_void_probe_radius 1.2
_smtbx_masks_void_truncation_radius 1.2
_olex2_submission_special_instructions 'No special instructions were received'

loop_
_space_group_symop_operation_xyz
'x, y, z'
'-x, -y, -z'

loop_
_atom_site_label
_atom_site_type_symbol
_atom_site_fract_x
_atom_site_fract_y
_atom_site_fract_z
_atom_site_U_iso_or_equiv
_atom_site_adp_type
_atom_site_occupancy
_atom_site_site_symmetry_order
_atom_site_calc_flag
_atom_site_refinement_flags_posn
_atom_site_refinement_flags_adp
_atom_site_refinement_flags_occupancy
_atom_site_disorder_assembly
_atom_site_disorder_group
Th1 Th 0.46380(2) 0.28070(2) 0.89279(2) 0.01986(6) Uani 1 1 d . . . . .
Cl1 Cl 0.62759(11) 0.25595(10) 1.20193(8) 0.0357(4) Uani 1 1 d . . . . .
Cl2 Cl 0.24376(12) 0.67311(10) 1.00028(8) 0.0415(4) Uani 1 1 d . . . . .
O1 O 0.5555(2) 0.1341(2) 0.97894(18) 0.0196(9) Uani 1 1 d . . . . .
O2 O 0.3736(2) 0.4267(2) 0.81004(18) 0.0212(9) Uani 1 1 d . . . . .
O3 O 0.6357(3) 0.2479(2) 0.87602(18) 0.0233(9) Uani 1 1 d . . . . .
O4 O 0.5465(3) 0.3902(2) 0.85008(19) 0.0224(9) Uani 1 1 d . . . . .
O5 O 0.6939(3) 0.3511(3) 0.8331(2) 0.0296(10) Uani 1 1 d . . . . .
O6 O 0.5631(3) 0.1669(2) 0.82779(19) 0.0246(9) Uani 1 1 d . . . . .
O7 O 0.5306(3) 0.3079(2) 0.76042(18) 0.0222(9) Uani 1 1 d . . . . .
O8 O 0.6171(3) 0.2011(2) 0.71412(19) 0.0316(10) Uani 1 1 d . . . . .
O9 O 0.4064(3) 0.1580(2) 0.92140(19) 0.0237(9) Uani 1 1 d . . . . .
O10 O 0.3773(3) 0.2626(2) 0.81379(19) 0.0267(10) Uani 1 1 d . . . . .
O11 O 0.3302(3) 0.1526(3) 0.8500(2) 0.0468(13) Uani 1 1 d . . . . .
O12 O 0.2878(3) 0.3307(2) 0.9263(2) 0.0283(10) Uani 1 1 d . . . . .
O13 O 0.3706(3) 0.2507(2) 1.01787(19) 0.0257(9) Uani 1 1 d . . . . .
O14 O 0.2261(3) 0.2782(3) 1.0359(2) 0.0589(15) Uani 1 1 d . . . . .
N1 N 0.5244(3) 0.2766(3) 1.0067(2) 0.0222(11) Uani 1 1 d . . . . .
N2 N 0.3875(3) 0.4260(3) 0.9339(2) 0.0238(11) Uani 1 1 d . . . . .
N3 N 0.6925(3) 0.0527(3) 1.0256(2) 0.0221(11) Uani 1 1 d . . . . .
N4 N 0.2392(3) 0.5458(3) 0.7876(2) 0.0260(12) Uani 1 1 d . . . . .
N5 N 0.6287(4) 0.3303(3) 0.8518(2) 0.0247(12) Uani 1 1 d . . . . .
N6 N 0.5724(3) 0.2244(3) 0.7656(3) 0.0260(12) Uani 1 1 d . . . . .
N7 N 0.3688(3) 0.1906(3) 0.8611(3) 0.0302(13) Uani 1 1 d . . . . .
N8 N 0.2916(4) 0.2863(3) 0.9948(3) 0.0348(13) Uani 1 1 d . . . . .
C1 C 0.6142(4) 0.1248(4) 1.0141(3) 0.0224(14) Uani 1 1 d . . . . .
C2 C 0.5888(4) 0.2001(4) 1.0432(3) 0.0217(13) Uani 1 1 d . . . . .
C3 C 0.6217(4) 0.1916(4) 1.1052(3) 0.0246(14) Uani 1 1 d . . . . .
H3 H 0.667527 0.136135 1.131127 0.029 Uiso 1 1 calc R U . . .
C4 C 0.5863(4) 0.2648(4) 1.1269(3) 0.0266(14) Uani 1 1 d . . . . .
C5 C 0.5159(4) 0.3462(4) 1.0914(3) 0.0222(13) Uani 1 1 d . . . . .
C6 C 0.4866(4) 0.3475(4) 1.0306(3) 0.0211(13) Uani 1 1 d . . . . .
C7 C 0.4132(4) 0.4275(3) 0.9922(3) 0.0220(13) Uani 1 1 d . . . . .
C8 C 0.3718(4) 0.5024(4) 1.0155(3) 0.0255(14) Uani 1 1 d . . . . .
C9 C 0.4034(4) 0.4983(4) 1.0776(3) 0.0281(15) Uani 1 1 d . . . . .
H9 H 0.374871 0.548769 1.093856 0.034 Uiso 1 1 calc R U . . .
C10 C 0.4725(4) 0.4244(4) 1.1128(3) 0.0287(15) Uani 1 1 d . . . . .
H10 H 0.493197 0.423916 1.152958 0.034 Uiso 1 1 calc R U . . .
C11 C 0.3004(4) 0.5783(4) 0.9752(3) 0.0301(16) Uani 1 1 d . . . . .
C12 C 0.2765(4) 0.5787(4) 0.9150(3) 0.0291(15) Uani 1 1 d . . . . .
H12 H 0.230018 0.630953 0.886677 0.035 Uiso 1 1 calc R U . . .
C13 C 0.3215(4) 0.5007(4) 0.8955(3) 0.0243(14) Uani 1 1 d . . . . .
C14 C 0.3101(4) 0.4903(4) 0.8277(3) 0.0244(14) Uani 1 1 d . . . . .
C15 C 0.7093(4) -0.0190(3) 0.9961(3) 0.0254(14) Uani 1 1 d . . . . .
H15A H 0.650890 -0.021409 0.995615 0.030 Uiso 1 1 calc R U . . .
H15B H 0.748866 -0.079157 1.028110 0.030 Uiso 1 1 calc R U . . .
C16 C 0.7543(4) 0.0016(4) 0.9192(3) 0.0323(16) Uani 1 1 d . . . . .
H16A H 0.813768 0.000290 0.920184 0.048 Uiso 1 1 calc R U . . .
H16B H 0.715991 0.062137 0.887937 0.048 Uiso 1 1 calc R U . . .
H16C H 0.762072 -0.044176 0.899802 0.048 Uiso 1 1 calc R U . . .
C17 C 0.7667(4) 0.0449(4) 1.0552(3) 0.0253(14) Uani 1 1 d . . . . .
C18 C 0.8113(4) 0.1024(4) 1.0160(3) 0.0284(15) Uani 1 1 d . . . . .
H18 H 0.794772 0.144744 0.968394 0.034 Uiso 1 1 calc R U . . .
C19 C 0.8803(4) 0.0971(4) 1.0470(3) 0.0377(17) Uani 1 1 d . . . . .
H19 H 0.911249 0.136040 1.019892 0.045 Uiso 1 1 calc R U . . .
C20 C 0.9055(4) 0.0372(4) 1.1162(4) 0.0365(17) Uani 1 1 d . . . . .
C21 C 0.8616(4) -0.0224(4) 1.1534(4) 0.0385(17) Uani 1 1 d . . . . .
H21 H 0.879545 -0.065866 1.200308 0.046 Uiso 1 1 calc R U . . .
C22 C 0.7925(4) -0.0198(4) 1.1236(3) 0.0313(15) Uani 1 1 d . . . . .
H22 H 0.763803 -0.061103 1.149333 0.038 Uiso 1 1 calc R U . . .
C23 C 0.9761(5) 0.0362(4) 1.1515(4) 0.056(2) Uani 1 1 d . . . . .
H23A H 0.976597 -0.002638 1.203115 0.084 Uiso 1 1 calc R U . . .
H23B H 0.961889 0.098273 1.147632 0.084 Uiso 1 1 calc R U . . .
H23C H 1.035969 0.012199 1.126750 0.084 Uiso 1 1 calc R U . . .
C24 C 0.2418(4) 0.5310(4) 0.7187(3) 0.0290(15) Uani 1 1 d . . . . .
H24A H 0.305822 0.501631 0.701589 0.035 Uiso 1 1 calc R U . . .
H24B H 0.213530 0.590636 0.680222 0.035 Uiso 1 1 calc R U . . .
C25 C 0.1925(4) 0.4723(4) 0.7307(3) 0.0397(17) Uani 1 1 d . . . . .
H25A H 0.130341 0.499089 0.751069 0.060 Uiso 1 1 calc R U . . .
H25B H 0.224272 0.411180 0.764912 0.060 Uiso 1 1 calc R U . . .
H25C H 0.190554 0.468435 0.684061 0.060 Uiso 1 1 calc R U . . .
C26 C 0.1574(4) 0.6144(4) 0.8052(3) 0.0268(14) Uani 1 1 d . . . . .
C27 C 0.1426(4) 0.7045(4) 0.7681(3) 0.0292(14) Uani 1 1 d . . . . .
H27 H 0.188660 0.720279 0.734340 0.035 Uiso 1 1 calc R U . . .
C28 C 0.0618(4) 0.7719(4) 0.7795(3) 0.0376(16) Uani 1 1 d . . . . .
H28 H 0.052627 0.833904 0.753631 0.045 Uiso 1 1 calc R U . . .
C29 C -0.0069(5) 0.7506(5) 0.8287(4) 0.052(2) Uani 1 1 d . . . . .
C30 C 0.0107(5) 0.6590(5) 0.8671(4) 0.069(3) Uani 1 1 d . . . . .
H30 H -0.034436 0.642939 0.901876 0.082 Uiso 1 1 calc R U . . .
C31 C 0.0924(5) 0.5903(4) 0.8561(4) 0.051(2) Uani 1 1 d . . . . .
H31 H 0.103295 0.528090 0.883017 0.061 Uiso 1 1 calc R U . . .
C32 C -0.0944(5) 0.8246(5) 0.8390(5) 0.095(4) Uani 1 1 d . . . . .
H32A H -0.143089 0.822822 0.820984 0.142 Uiso 1 1 calc R U . . .
H32B H -0.090036 0.883593 0.811891 0.142 Uiso 1 1 calc R U . . .
H32C H -0.107940 0.816348 0.891114 0.142 Uiso 1 1 calc R U . . .
Th2 Th 0.68425(2) 0.14616(2) 0.48931(2) 0.02029(6) Uani 1 1 d . . . . .
Cl3 Cl 0.61733(11) 0.46926(9) 0.64896(7) 0.0311(4) Uani 1 1 d . . . . .
Cl4 Cl 0.22830(11) 0.46527(10) 0.52311(8) 0.0374(4) Uani 1 1 d . . . . .
O15 O 0.8109(2) 0.1717(2) 0.50265(18) 0.0226(9) Uani 1 1 d . . . . .
O16 O 0.5556(3) 0.1223(2) 0.47657(18) 0.0214(9) Uani 1 1 d . . . . .
O17 O 0.7378(3) 0.0662(2) 0.62037(19) 0.0258(9) Uani 1 1 d . . . . .
O18 O 0.5942(3) 0.1086(2) 0.61299(19) 0.0260(10) Uani 1 1 d . . . . .
O19 O 0.6554(3) 0.0137(3) 0.7167(2) 0.0382(11) Uani 1 1 d . . . . .
O20 O 0.7085(3) -0.0221(2) 0.5457(2) 0.0282(10) Uani 1 1 d . . . . .
O21 O 0.8329(3) -0.0007(2) 0.5066(2) 0.0263(10) Uani 1 1 d . . . . .
O22 O 0.8390(3) -0.1387(3) 0.5521(2) 0.0456(13) Uani 1 1 d . . . . .
O23 O 0.7975(3) 0.1527(2) 0.37673(18) 0.0242(9) Uani 1 1 d . . . . .
O24 O 0.7245(3) 0.0699(2) 0.39276(19) 0.0241(9) Uani 1 1 d . . . . .
O25 O 0.8268(3) 0.0813(3) 0.3012(2) 0.0388(12) Uani 1 1 d . . . . .
O26 O 0.6107(3) 0.2517(2) 0.36394(19) 0.0248(9) Uani 1 1 d . . . . .
O27 O 0.6676(3) 0.3129(2) 0.40376(19) 0.0237(9) Uani 1 1 d . . . . .
O28 O 0.6042(3) 0.3893(3) 0.2996(2) 0.0343(11) Uani 1 1 d . . . . .
N9 N 0.6546(3) 0.2679(3) 0.5501(2) 0.0214(11) Uani 1 1 d . . . . .
N10 N 0.5163(3) 0.2695(3) 0.5015(2) 0.0204(11) Uani 1 1 d . . . . .
N11 N 0.8868(3) 0.1634(3) 0.5858(2) 0.0275(12) Uani 1 1 d . . . . .
N12 N 0.4361(3) 0.1867(3) 0.4081(2) 0.0244(12) Uani 1 1 d . . . . .
N13 N 0.6623(4) 0.0608(3) 0.6529(3) 0.0292(12) Uani 1 1 d . . . . .
N14 N 0.7955(4) -0.0571(3) 0.5359(3) 0.0313(13) Uani 1 1 d . . . . .
N15 N 0.7840(3) 0.1005(3) 0.3548(3) 0.0283(12) Uani 1 1 d . . . . .
N16 N 0.6270(3) 0.3204(3) 0.3539(3) 0.0283(12) Uani 1 1 d . . . . .
C33 C 0.8124(4) 0.1979(4) 0.5519(3) 0.0231(14) Uani 1 1 d . . . . .
C34 C 0.7242(4) 0.2688(3) 0.5696(3) 0.0215(13) Uani 1 1 d . . . . .
C35 C 0.7152(4) 0.3335(3) 0.5974(3) 0.0234(14) Uani 1 1 d . . . . .
H35 H 0.767143 0.335384 0.607546 0.028 Uiso 1 1 calc R U . . .
C36 C 0.6299(4) 0.3937(4) 0.6094(3) 0.0227(14) Uani 1 1 d . . . . .
C37 C 0.5535(4) 0.3957(3) 0.5897(3) 0.0228(14) Uani 1 1 d . . . . .
C38 C 0.5706(4) 0.3311(3) 0.5579(3) 0.0230(14) Uani 1 1 d . . . . .
C39 C 0.4957(4) 0.3321(3) 0.5326(3) 0.0213(13) Uani 1 1 d . . . . .
C40 C 0.4069(4) 0.3951(4) 0.5414(3) 0.0240(14) Uani 1 1 d . . . . .
C41 C 0.3924(4) 0.4586(4) 0.5743(3) 0.0243(14) Uani 1 1 d . . . . .
H41 H 0.332602 0.501584 0.580086 0.029 Uiso 1 1 calc R U . . .
C42 C 0.4628(4) 0.4587(4) 0.5976(3) 0.0241(14) Uani 1 1 d . . . . .
H42 H 0.451250 0.501531 0.619528 0.029 Uiso 1 1 calc R U . . .
C43 C 0.3388(4) 0.3890(4) 0.5170(3) 0.0252(14) Uani 1 1 d . . . . .
C44 C 0.3582(4) 0.3246(4) 0.4869(3) 0.0241(14) Uani 1 1 d . . . . .
H44 H 0.311147 0.319497 0.472215 0.029 Uiso 1 1 calc R U . . .
C45 C 0.4499(4) 0.2665(4) 0.4786(3) 0.0213(13) Uani 1 1 d . . . . .
C46 C 0.4823(4) 0.1881(4) 0.4522(3) 0.0233(14) Uani 1 1 d . . . . .
C47 C 0.9695(4) 0.0920(4) 0.5650(3) 0.0338(16) Uani 1 1 d . . . . .
H47A H 0.968346 0.100545 0.513482 0.041 Uiso 1 1 calc R U . . .
H47B H 1.024307 0.098185 0.569316 0.041 Uiso 1 1 calc R U . . .
C48 C 0.9745(4) -0.0009(4) 0.6127(3) 0.0416(18) Uani 1 1 d . . . . .
H48A H 0.977206 -0.010050 0.663569 0.062 Uiso 1 1 calc R U . . .
H48B H 1.029035 -0.046496 0.597578 0.062 Uiso 1 1 calc R U . . .
H48C H 0.920474 -0.007302 0.608187 0.062 Uiso 1 1 calc R U . . .
C49 C 0.8910(4) 0.1824(4) 0.6476(3) 0.0255(14) Uani 1 1 d . . . . .
C50 C 0.8394(4) 0.1588(3) 0.7126(3) 0.0253(14) Uani 1 1 d . . . . .
H50 H 0.800139 0.130889 0.716634 0.030 Uiso 1 1 calc R U . . .
C51 C 0.8461(4) 0.1768(4) 0.7713(3) 0.0287(15) Uani 1 1 d . . . . .
H51 H 0.809018 0.163223 0.814970 0.034 Uiso 1 1 calc R U . . .
C52 C 0.9063(4) 0.2144(4) 0.7677(3) 0.0275(15) Uani 1 1 d . . . . .
C53 C 0.9574(4) 0.2363(4) 0.7023(3) 0.0346(16) Uani 1 1 d . . . . .
H53 H 0.998504 0.262137 0.698427 0.041 Uiso 1 1 calc R U . . .
C54 C 0.9491(4) 0.2209(4) 0.6421(3) 0.0330(16) Uani 1 1 d . . . . .
H54 H 0.983781 0.237022 0.597508 0.040 Uiso 1 1 calc R U . . .
C55 C 0.9172(4) 0.2279(4) 0.8332(3) 0.0351(16) Uani 1 1 d . . . . .
H55A H 0.947429 0.168525 0.870112 0.053 Uiso 1 1 calc R U . . .
H55B H 0.857236 0.260400 0.853713 0.053 Uiso 1 1 calc R U . . .
H55C H 0.953948 0.263653 0.818733 0.053 Uiso 1 1 calc R U . . .
C56 C 0.4622(4) 0.1008(4) 0.3948(3) 0.0294(15) Uani 1 1 d . . . . .
H56A H 0.406681 0.094243 0.392642 0.035 Uiso 1 1 calc R U . . .
H56B H 0.496083 0.048051 0.435862 0.035 Uiso 1 1 calc R U . . .
C57 C 0.5208(4) 0.1010(4) 0.3237(3) 0.0415(18) Uani 1 1 d . . . . .
H57A H 0.577117 0.104506 0.326770 0.062 Uiso 1 1 calc R U . . .
H57B H 0.487671 0.153749 0.283204 0.062 Uiso 1 1 calc R U . . .
H57C H 0.535472 0.044937 0.315357 0.062 Uiso 1 1 calc R U . . .
C58 C 0.3674(4) 0.2677(4) 0.3653(3) 0.0239(14) Uani 1 1 d . . . . .
C59 C 0.3900(4) 0.3401(4) 0.3181(3) 0.0291(15) Uani 1 1 d . . . . .
H59 H 0.450682 0.335268 0.312186 0.035 Uiso 1 1 calc R U . . .
C60 C 0.3221(5) 0.4197(4) 0.2799(3) 0.0424(19) Uani 1 1 d . . . . .
H60 H 0.337553 0.469288 0.247359 0.051 Uiso 1 1 calc R U . . .
C61 C 0.2333(5) 0.4298(5) 0.2870(4) 0.049(2) Uani 1 1 d . . . . .
C62 C 0.2140(5) 0.3550(5) 0.3339(3) 0.0446(19) Uani 1 1 d . . . . .
H62 H 0.153553 0.359621 0.339241 0.054 Uiso 1 1 calc R U . . .
C63 C 0.2797(4) 0.2738(4) 0.3734(3) 0.0364(17) Uani 1 1 d . . . . .
H63 H 0.264582 0.223820 0.405181 0.044 Uiso 1 1 calc R U . . .
C64 C 0.1619(5) 0.5177(5) 0.2458(4) 0.079(3) Uani 1 1 d . . . . .
H64A H 0.181583 0.535337 0.193722 0.118 Uiso 1 1 calc R U . . .
H64B H 0.152264 0.565203 0.263955 0.118 Uiso 1 1 calc R U . . .
H64C H 0.104941 0.510065 0.252877 0.118 Uiso 1 1 calc R U . . .
N17 N 0.2120(6) 0.2603(6) 0.6943(4) 0.111(3) Uani 1 1 d . . . . .
C65 C 0.3913(5) 0.1803(5) 0.6854(3) 0.062(2) Uani 1 1 d . . . . .
H65A H 0.408673 0.119401 0.722938 0.093 Uiso 1 1 calc R U . . .
H65B H 0.419114 0.214299 0.693323 0.093 Uiso 1 1 calc R U . . .
H65C H 0.412314 0.175001 0.637015 0.093 Uiso 1 1 calc R U . . .
C66 C 0.2923(7) 0.2286(7) 0.6898(4) 0.077(3) Uani 1 1 d . . . . .
N18 N 0.5416(4) 0.0442(4) 1.1735(3) 0.0531(18) Uani 1 1 d . . . . .
C67 C 0.4893(5) 0.0409(4) 1.1481(3) 0.0391(18) Uani 1 1 d . . . . .
C68 C 0.4240(4) 0.0358(4) 1.1149(3) 0.0393(17) Uani 1 1 d . . . . .
H68A H 0.401763 -0.010079 1.150240 0.059 Uiso 1 1 calc R U . . .
H68B H 0.453523 0.018748 1.071721 0.059 Uiso 1 1 calc R U . . .
H68C H 0.372914 0.095217 1.100477 0.059 Uiso 1 1 calc R U . . .
N19 N 0.6548(4) -0.1238(4) 1.4403(3) 0.0520(17) Uani 1 1 d D . . . .
C69 C 0.7202(5) -0.1212(5) 1.4079(4) 0.055(2) Uani 1 1 d D . . . .
C71 C 0.8162(7) -0.1349(9) 1.3896(8) 0.074(4) Uani 0.708(13) 1 d D . P A 1
H71A H 0.848702 -0.186116 1.371808 0.111 Uiso 0.708(13) 1 calc R U P A 1
H71B H 0.843433 -0.148220 1.433227 0.111 Uiso 0.708(13) 1 calc R U P A 1
H71C H 0.820599 -0.079632 1.351489 0.111 Uiso 0.708(13) 1 calc R U P A 1
C70 C 0.7769(19) -0.097(2) 1.3348(12) 0.074(4) Uani 0.292(13) 1 d D . P A 2
H70A H 0.810793 -0.065018 1.337911 0.111 Uiso 0.292(13) 1 calc R U P A 2
H70B H 0.736165 -0.057026 1.295039 0.111 Uiso 0.292(13) 1 calc R U P A 2
H70C H 0.819523 -0.152553 1.325283 0.111 Uiso 0.292(13) 1 calc R U P A 2

loop_
_atom_site_aniso_label
_atom_site_aniso_U_11
_atom_site_aniso_U_22
_atom_site_aniso_U_33
_atom_site_aniso_U_23
_atom_site_aniso_U_13
_atom_site_aniso_U_12
Th1 0.03114(15) 0.01490(12) 0.01362(12) -0.00594(9) -0.00234(10) -0.00805(10)
Cl1 0.0515(11) 0.0358(9) 0.0240(8) -0.0138(7) -0.0116(7) -0.0137(8)
Cl2 0.0581(12) 0.0225(8) 0.0395(10) -0.0212(8) -0.0085(8) -0.0010(8)
O1 0.030(2) 0.0098(19) 0.011(2) -0.0003(16) -0.0103(17) 0.0000(18)
O2 0.029(2) 0.0073(19) 0.013(2) 0.0007(17) -0.0085(17) 0.0034(18)
O3 0.034(3) 0.015(2) 0.018(2) -0.0067(18) -0.0026(18) -0.0069(19)
O4 0.027(2) 0.016(2) 0.021(2) -0.0060(18) 0.0001(18) -0.0072(19)
O5 0.033(3) 0.032(2) 0.036(3) -0.019(2) 0.004(2) -0.019(2)
O6 0.042(3) 0.016(2) 0.015(2) -0.0035(18) -0.0001(19) -0.014(2)
O7 0.034(3) 0.014(2) 0.016(2) -0.0078(17) -0.0001(18) -0.0060(19)
O8 0.049(3) 0.029(2) 0.019(2) -0.015(2) 0.005(2) -0.015(2)
O9 0.041(3) 0.017(2) 0.016(2) -0.0037(18) -0.0030(19) -0.0146(19)
O10 0.041(3) 0.027(2) 0.015(2) -0.0020(19) 0.0005(19) -0.022(2)
O11 0.085(4) 0.055(3) 0.027(3) -0.010(2) -0.006(2) -0.054(3)
O12 0.036(3) 0.022(2) 0.018(2) 0.0003(19) -0.0074(19) -0.008(2)
O13 0.031(3) 0.025(2) 0.021(2) -0.0093(19) -0.0035(19) -0.010(2)
O14 0.037(3) 0.090(4) 0.036(3) -0.009(3) 0.008(2) -0.031(3)
N1 0.035(3) 0.016(3) 0.014(3) -0.009(2) -0.003(2) -0.005(2)
N2 0.033(3) 0.023(3) 0.020(3) -0.013(2) 0.000(2) -0.012(2)
N3 0.027(3) 0.016(3) 0.021(3) -0.009(2) -0.001(2) -0.005(2)
N4 0.034(3) 0.021(3) 0.024(3) -0.009(2) -0.007(2) -0.008(2)
N5 0.039(4) 0.024(3) 0.011(3) -0.008(2) -0.004(2) -0.010(3)
N6 0.034(3) 0.022(3) 0.030(3) -0.013(3) -0.002(2) -0.014(3)
N7 0.039(3) 0.035(3) 0.022(3) -0.014(3) 0.005(2) -0.018(3)
N8 0.038(4) 0.034(3) 0.033(3) -0.014(3) -0.007(3) -0.010(3)
C1 0.030(4) 0.021(3) 0.014(3) -0.003(3) 0.001(3) -0.012(3)
C2 0.029(4) 0.020(3) 0.015(3) -0.009(3) 0.005(3) -0.010(3)
C3 0.033(4) 0.017(3) 0.022(3) -0.006(3) -0.008(3) -0.007(3)
C4 0.032(4) 0.029(3) 0.023(3) -0.014(3) -0.003(3) -0.012(3)
C5 0.026(4) 0.023(3) 0.018(3) -0.011(3) 0.003(3) -0.008(3)
C6 0.031(4) 0.019(3) 0.016(3) -0.007(3) 0.005(3) -0.013(3)
C7 0.033(4) 0.014(3) 0.016(3) -0.004(3) -0.004(3) -0.007(3)
C8 0.043(4) 0.013(3) 0.020(3) -0.004(3) -0.001(3) -0.012(3)
C9 0.039(4) 0.020(3) 0.027(4) -0.015(3) 0.001(3) -0.009(3)
C10 0.048(4) 0.028(3) 0.015(3) -0.011(3) 0.004(3) -0.019(3)
C11 0.051(5) 0.010(3) 0.027(4) -0.009(3) 0.001(3) -0.011(3)
C12 0.037(4) 0.015(3) 0.026(3) -0.009(3) -0.006(3) 0.001(3)
C13 0.032(4) 0.022(3) 0.018(3) -0.006(3) -0.004(3) -0.009(3)
C14 0.039(4) 0.012(3) 0.017(3) -0.003(3) -0.004(3) -0.008(3)
C15 0.030(4) 0.012(3) 0.029(3) -0.004(3) -0.009(3) -0.005(3)
C16 0.042(4) 0.025(3) 0.030(4) -0.015(3) 0.003(3) -0.012(3)
C17 0.019(3) 0.026(3) 0.034(4) -0.019(3) -0.003(3) -0.003(3)
C18 0.026(4) 0.030(4) 0.036(4) -0.020(3) 0.000(3) -0.010(3)
C19 0.036(4) 0.035(4) 0.043(4) -0.021(4) 0.005(3) -0.012(3)
C20 0.036(4) 0.027(4) 0.049(4) -0.019(3) -0.009(3) -0.006(3)
C21 0.045(5) 0.025(4) 0.043(4) -0.014(3) -0.017(3) -0.003(3)
C22 0.036(4) 0.025(3) 0.033(4) -0.007(3) -0.011(3) -0.010(3)
C23 0.050(5) 0.044(4) 0.079(6) -0.022(4) -0.026(4) -0.011(4)
C24 0.031(4) 0.028(3) 0.020(3) -0.007(3) -0.003(3) -0.007(3)
C25 0.053(5) 0.042(4) 0.030(4) -0.010(3) -0.005(3) -0.026(4)
C26 0.029(4) 0.024(3) 0.024(3) -0.011(3) 0.000(3) -0.006(3)
C27 0.030(4) 0.023(3) 0.031(4) -0.003(3) -0.003(3) -0.013(3)
C28 0.030(4) 0.022(3) 0.057(4) -0.012(3) -0.009(3) -0.005(3)
C29 0.039(4) 0.041(4) 0.083(6) -0.039(4) 0.019(4) -0.019(3)
C30 0.067(5) 0.045(4) 0.095(6) -0.043(4) 0.059(5) -0.039(4)
C31 0.064(5) 0.031(4) 0.046(4) -0.014(3) 0.027(4) -0.025(3)
C32 0.037(5) 0.071(6) 0.184(10) -0.078(7) 0.049(6) -0.025(4)
Th2 0.02782(14) 0.01984(12) 0.01618(12) -0.00768(10) 0.00042(10) -0.01171(11)
Cl3 0.0491(11) 0.0271(8) 0.0240(8) -0.0136(7) -0.0025(7) -0.0169(8)
Cl4 0.0309(10) 0.0389(9) 0.0401(10) -0.0219(8) -0.0035(8) -0.0044(8)
O15 0.031(3) 0.025(2) 0.015(2) -0.0073(18) 0.0049(17) -0.0161(19)
O16 0.028(2) 0.021(2) 0.015(2) -0.0031(18) 0.0035(18) -0.0140(19)
O17 0.028(3) 0.030(2) 0.024(2) -0.010(2) 0.0018(19) -0.017(2)
O18 0.027(3) 0.030(2) 0.020(2) -0.0104(19) 0.0007(19) -0.010(2)
O19 0.054(3) 0.039(3) 0.016(2) -0.003(2) -0.002(2) -0.020(2)
O20 0.027(3) 0.023(2) 0.034(2) -0.008(2) -0.005(2) -0.010(2)
O21 0.030(3) 0.023(2) 0.027(2) -0.0079(19) -0.0033(19) -0.011(2)
O22 0.037(3) 0.013(2) 0.075(4) -0.011(2) -0.009(3) -0.001(2)
O23 0.035(3) 0.022(2) 0.020(2) -0.0091(18) -0.0008(18) -0.014(2)
O24 0.033(3) 0.026(2) 0.023(2) -0.0094(19) 0.0040(19) -0.021(2)
O25 0.048(3) 0.054(3) 0.022(2) -0.027(2) 0.012(2) -0.021(2)
O26 0.032(3) 0.027(2) 0.022(2) -0.0112(19) -0.0024(18) -0.014(2)
O27 0.040(3) 0.017(2) 0.018(2) -0.0044(18) -0.0020(19) -0.0169(19)
O28 0.049(3) 0.030(2) 0.019(2) -0.001(2) -0.006(2) -0.017(2)
N9 0.031(3) 0.017(3) 0.017(3) -0.004(2) -0.004(2) -0.010(2)
N10 0.022(3) 0.025(3) 0.015(2) -0.009(2) 0.003(2) -0.011(2)
N11 0.032(3) 0.028(3) 0.028(3) -0.012(2) 0.003(2) -0.016(3)
N12 0.036(3) 0.023(3) 0.016(3) -0.007(2) 0.001(2) -0.014(2)
N13 0.035(3) 0.032(3) 0.025(3) -0.012(3) -0.002(3) -0.015(3)
N14 0.038(4) 0.026(3) 0.032(3) -0.010(3) -0.005(3) -0.014(3)
N15 0.035(3) 0.027(3) 0.027(3) -0.011(3) -0.009(3) -0.010(3)
N16 0.039(3) 0.029(3) 0.020(3) -0.013(3) -0.002(2) -0.012(3)
C33 0.031(4) 0.026(3) 0.017(3) -0.006(3) 0.004(3) -0.019(3)
C34 0.032(4) 0.017(3) 0.010(3) -0.002(3) -0.001(3) -0.009(3)
C35 0.037(4) 0.019(3) 0.014(3) 0.001(3) -0.003(3) -0.018(3)
C36 0.041(4) 0.020(3) 0.013(3) -0.003(3) -0.004(3) -0.019(3)
C37 0.035(4) 0.014(3) 0.013(3) -0.002(3) -0.006(3) -0.005(3)
C38 0.041(4) 0.014(3) 0.009(3) 0.002(3) -0.006(3) -0.010(3)
C39 0.031(4) 0.016(3) 0.011(3) -0.002(3) 0.002(3) -0.009(3)
C40 0.034(4) 0.018(3) 0.014(3) -0.001(3) -0.004(3) -0.009(3)
C41 0.029(4) 0.021(3) 0.013(3) -0.006(3) 0.004(3) -0.004(3)
C42 0.038(4) 0.017(3) 0.015(3) -0.003(3) -0.002(3) -0.011(3)
C43 0.028(4) 0.024(3) 0.017(3) -0.006(3) 0.000(3) -0.008(3)
C44 0.029(4) 0.033(3) 0.012(3) -0.002(3) -0.001(3) -0.019(3)
C45 0.025(4) 0.025(3) 0.012(3) -0.002(3) 0.000(3) -0.012(3)
C46 0.034(4) 0.024(3) 0.016(3) -0.004(3) -0.003(3) -0.016(3)
C47 0.029(4) 0.034(4) 0.041(4) -0.021(3) 0.002(3) -0.011(3)
C48 0.037(4) 0.035(4) 0.054(5) -0.019(4) -0.006(4) -0.011(3)
C49 0.027(4) 0.026(3) 0.025(3) -0.011(3) -0.002(3) -0.011(3)
C50 0.026(4) 0.016(3) 0.027(3) -0.004(3) -0.004(3) -0.004(3)
C51 0.033(4) 0.033(4) 0.020(3) -0.010(3) -0.001(3) -0.012(3)
C52 0.026(4) 0.026(3) 0.026(4) -0.011(3) -0.012(3) -0.001(3)
C53 0.038(4) 0.038(4) 0.040(4) -0.020(3) -0.002(3) -0.019(3)
C54 0.041(4) 0.034(4) 0.028(4) -0.014(3) -0.001(3) -0.017(3)
C55 0.036(4) 0.039(4) 0.033(4) -0.019(3) -0.007(3) -0.009(3)
C56 0.043(4) 0.021(3) 0.028(4) -0.008(3) -0.010(3) -0.013(3)
C57 0.062(5) 0.031(4) 0.030(4) -0.018(3) -0.006(3) -0.009(4)
C58 0.032(4) 0.019(3) 0.018(3) -0.006(3) -0.008(3) -0.006(3)
C59 0.042(4) 0.022(3) 0.020(3) -0.007(3) -0.006(3) -0.008(3)
C60 0.078(6) 0.022(4) 0.021(4) -0.007(3) -0.007(4) -0.015(4)
C61 0.045(5) 0.043(5) 0.041(5) -0.020(4) -0.014(4) 0.007(4)
C62 0.043(5) 0.053(5) 0.034(4) -0.018(4) -0.011(3) -0.009(4)
C63 0.050(5) 0.033(4) 0.021(4) -0.001(3) -0.012(3) -0.015(4)
C64 0.075(6) 0.060(5) 0.054(5) -0.012(5) -0.034(5) 0.019(5)
N17 0.118(8) 0.123(8) 0.087(6) -0.066(6) -0.030(6) -0.008(7)
C65 0.084(7) 0.087(6) 0.027(4) -0.020(4) 0.005(4) -0.047(6)
C66 0.087(8) 0.095(8) 0.038(5) -0.036(5) -0.014(6) -0.012(7)
N18 0.086(5) 0.067(4) 0.025(3) -0.013(3) 0.010(3) -0.056(4)
C67 0.070(6) 0.028(4) 0.023(4) -0.008(3) 0.008(4) -0.029(4)
C68 0.062(5) 0.032(4) 0.031(4) -0.008(3) 0.004(3) -0.031(4)
N19 0.081(5) 0.055(4) 0.028(3) -0.011(3) 0.000(3) -0.039(4)
C69 0.054(6) 0.043(5) 0.083(6) -0.039(5) 0.016(5) -0.026(4)
C71 0.068(9) 0.089(10) 0.103(12) -0.068(10) 0.024(8) -0.048(8)
C70 0.068(9) 0.089(10) 0.103(12) -0.068(10) 0.024(8) -0.048(8)

loop_
_atom_type_symbol
_atom_type_description
_atom_type_scat_dispersion_real
_atom_type_scat_dispersion_imag
_atom_type_scat_source
C C 0.0033 0.0016 'International Tables Vol C Tables 4.2.6.8 and 6.1.1.4'
H H 0.0000 0.0000 'International Tables Vol C Tables 4.2.6.8 and 6.1.1.4'
Cl Cl 0.1484 0.1585 'International Tables Vol C Tables 4.2.6.8 and 6.1.1.4'
N N 0.0061 0.0033 'International Tables Vol C Tables 4.2.6.8 and 6.1.1.4'
O O 0.0106 0.0060 'International Tables Vol C Tables 4.2.6.8 and 6.1.1.4'
Th Th -7.2400 8.8979 'International Tables Vol C Tables 4.2.6.8 and 6.1.1.4'

loop_
_geom_angle_atom_site_label_1
_geom_angle_atom_site_label_2
_geom_angle_atom_site_label_3
_geom_angle
_geom_angle_site_symmetry_1
_geom_angle_site_symmetry_3
_geom_angle_publ_flag
O1 Th1 O3 66.60(12) . . ?
O1 Th1 O4 109.15(12) . . ?
O1 Th1 O6 68.96(11) . . ?
O1 Th1 O7 113.35(11) . . ?
O1 Th1 O9 67.40(12) . . ?
O1 Th1 O10 112.29(11) . . ?
O1 Th1 O12 113.62(12) . . ?
O1 Th1 O13 71.19(12) . . ?
O1 Th1 N1 60.35(12) . . ?
O1 Th1 N2 118.37(12) . . ?
O2 Th1 O1 178.56(11) . . ?
O2 Th1 O3 113.17(12) . . ?
O2 Th1 O4 70.05(12) . . ?
O2 Th1 O6 112.32(11) . . ?
O2 Th1 O7 67.56(11) . . ?
O2 Th1 O9 113.60(12) . . ?
O2 Th1 O10 69.04(12) . . ?
O2 Th1 O12 66.30(12) . . ?
O2 Th1 O13 108.14(12) . . ?
O2 Th1 N1 118.21(12) . . ?
O2 Th1 N2 60.22(12) . . ?
O3 Th1 O4 49.06(11) . . ?
O3 Th1 O12 168.77(11) . . ?
O3 Th1 N1 66.76(12) . . ?
O3 Th1 N2 103.25(13) . . ?
O4 Th1 O12 123.87(11) . . ?
O4 Th1 N1 68.96(12) . . ?
O4 Th1 N2 62.02(13) . . ?
O6 Th1 O3 65.11(11) . . ?
O6 Th1 O4 102.18(11) . . ?
O6 Th1 O10 65.43(12) . . ?
O6 Th1 O12 125.95(12) . . ?
O6 Th1 O13 127.64(11) . . ?
O6 Th1 N1 120.00(12) . . ?
O6 Th1 N2 163.68(13) . . ?
O7 Th1 O3 65.87(11) . . ?
O7 Th1 O4 67.27(11) . . ?
O7 Th1 O6 49.84(10) . . ?
O7 Th1 O10 66.97(11) . . ?
O7 Th1 O12 121.72(11) . . ?
O7 Th1 O13 168.42(12) . . ?
O7 Th1 N1 129.44(13) . . ?
O7 Th1 N2 115.88(12) . . ?
O9 Th1 O3 122.52(11) . . ?
O9 Th1 O4 169.67(11) . . ?
O9 Th1 O6 67.51(12) . . ?
O9 Th1 O7 104.61(11) . . ?
O9 Th1 O10 50.27(11) . . ?
O9 Th1 O12 65.46(11) . . ?
O9 Th1 O13 66.62(11) . . ?
O9 Th1 N1 115.03(12) . . ?
O9 Th1 N2 128.31(13) . . ?
O10 Th1 O3 126.29(11) . . ?
O10 Th1 O4 127.09(11) . . ?
O10 Th1 O12 64.61(12) . . ?
O10 Th1 O13 101.50(12) . . ?
O10 Th1 N1 163.12(13) . . ?
O10 Th1 N2 119.55(13) . . ?
O12 Th1 N1 103.17(13) . . ?
O12 Th1 N2 66.37(13) . . ?
O13 Th1 O3 124.86(11) . . ?
O13 Th1 O4 122.28(11) . . ?
O13 Th1 O12 48.51(11) . . ?
O13 Th1 N1 62.14(13) . . ?
O13 Th1 N2 68.06(12) . . ?
N2 Th1 N1 60.31(13) . . ?
C1 O1 Th1 123.2(3) . . ?
C14 O2 Th1 126.1(3) . . ?
N5 O3 Th1 98.4(3) . . ?
N5 O4 Th1 98.0(3) . . ?
N6 O6 Th1 97.4(3) . . ?
N6 O7 Th1 97.2(3) . . ?
N7 O9 Th1 97.6(3) . . ?
N7 O10 Th1 96.2(3) . . ?
N8 O12 Th1 97.2(3) . . ?
N8 O13 Th1 98.9(3) . . ?
C2 N1 Th1 118.4(3) . . ?
C2 N1 C6 119.5(4) . . ?
C6 N1 Th1 121.8(3) . . ?
C7 N2 Th1 122.7(3) . . ?
C13 N2 Th1 118.8(3) . . ?
C13 N2 C7 118.5(5) . . ?
C1 N3 C15 118.2(5) . . ?
C1 N3 C17 123.9(5) . . ?
C17 N3 C15 117.3(4) . . ?
C14 N4 C24 116.6(5) . . ?
C14 N4 C26 127.1(5) . . ?
C26 N4 C24 116.1(5) . . ?
O3 N5 O4 114.4(5) . . ?
O5 N5 O3 123.6(5) . . ?
O5 N5 O4 122.0(5) . . ?
O6 N6 Th1 57.8(2) . . ?
O6 N6 O7 115.5(4) . . ?
O7 N6 Th1 57.8(2) . . ?
O8 N6 Th1 179.6(5) . . ?
O8 N6 O6 122.0(4) . . ?
O8 N6 O7 122.4(5) . . ?
O9 N7 Th1 57.2(2) . . ?
O10 N7 Th1 58.7(3) . . ?
O10 N7 O9 115.8(5) . . ?
O11 N7 Th1 178.4(4) . . ?
O11 N7 O9 121.3(5) . . ?
O11 N7 O10 122.8(5) . . ?
O12 N8 O13 114.5(5) . . ?
O14 N8 O12 123.6(5) . . ?
O14 N8 O13 121.9(5) . . ?
O1 C1 N3 121.6(5) . . ?
O1 C1 C2 115.7(5) . . ?
N3 C1 C2 122.8(5) . . ?
N1 C2 C1 111.9(5) . . ?
N1 C2 C3 121.7(5) . . ?
C3 C2 C1 126.2(5) . . ?
C2 C3 H3 120.8 . . ?
C4 C3 C2 118.4(5) . . ?
C4 C3 H3 120.8 . . ?
C3 C4 Cl1 118.9(4) . . ?
C3 C4 C5 121.8(5) . . ?
C5 C4 Cl1 119.3(4) . . ?
C4 C5 C6 115.5(5) . . ?
C4 C5 C10 125.2(5) . . ?
C6 C5 C10 119.2(5) . . ?
N1 C6 C5 122.9(5) . . ?
N1 C6 C7 118.1(5) . . ?
C5 C6 C7 119.1(5) . . ?
N2 C7 C6 117.1(5) . . ?
N2 C7 C8 123.1(5) . . ?
C8 C7 C6 119.8(5) . . ?
C7 C8 C9 119.5(5) . . ?
C7 C8 C11 116.6(5) . . ?
C11 C8 C9 123.9(5) . . ?
C8 C9 H9 119.6 . . ?
C10 C9 C8 120.8(5) . . ?
C10 C9 H9 119.6 . . ?
C5 C10 H10 119.2 . . ?
C9 C10 C5 121.6(5) . . ?
C9 C10 H10 119.2 . . ?
C8 C11 Cl2 120.3(4) . . ?
C12 C11 Cl2 119.1(5) . . ?
C12 C11 C8 120.7(5) . . ?
C11 C12 H12 120.5 . . ?
C11 C12 C13 119.0(5) . . ?
C13 C12 H12 120.5 . . ?
N2 C13 C12 122.1(5) . . ?
N2 C13 C14 110.9(5) . . ?
C12 C13 C14 126.8(5) . . ?
O2 C14 N4 121.0(5) . . ?
O2 C14 C13 115.7(5) . . ?
N4 C14 C13 123.3(5) . . ?
N3 C15 H15A 109.6 . . ?
N3 C15 H15B 109.6 . . ?
N3 C15 C16 110.5(4) . . ?
H15A C15 H15B 108.1 . . ?
C16 C15 H15A 109.6 . . ?
C16 C15 H15B 109.6 . . ?
C15 C16 H16A 109.5 . . ?
C15 C16 H16B 109.5 . . ?
C15 C16 H16C 109.5 . . ?
H16A C16 H16B 109.5 . . ?
H16A C16 H16C 109.5 . . ?
H16B C16 H16C 109.5 . . ?
C18 C17 N3 119.7(5) . . ?
C18 C17 C22 121.2(6) . . ?
C22 C17 N3 119.1(5) . . ?
C17 C18 H18 120.5 . . ?
C19 C18 C17 119.1(6) . . ?
C19 C18 H18 120.5 . . ?
C18 C19 H19 119.0 . . ?
C20 C19 C18 122.0(6) . . ?
C20 C19 H19 119.0 . . ?
C19 C20 C21 117.5(6) . . ?
C19 C20 C23 121.7(6) . . ?
C21 C20 C23 120.8(6) . . ?
C20 C21 H21 119.0 . . ?
C22 C21 C20 122.1(6) . . ?
C22 C21 H21 119.0 . . ?
C17 C22 C21 118.0(6) . . ?
C17 C22 H22 121.0 . . ?
C21 C22 H22 121.0 . . ?
C20 C23 H23A 109.5 . . ?
C20 C23 H23B 109.5 . . ?
C20 C23 H23C 109.5 . . ?
H23A C23 H23B 109.5 . . ?
H23A C23 H23C 109.5 . . ?
H23B C23 H23C 109.5 . . ?
N4 C24 H24A 109.4 . . ?
N4 C24 H24B 109.4 . . ?
N4 C24 C25 111.3(5) . . ?
H24A C24 H24B 108.0 . . ?
C25 C24 H24A 109.4 . . ?
C25 C24 H24B 109.4 . . ?
C24 C25 H25A 109.5 . . ?
C24 C25 H25B 109.5 . . ?
C24 C25 H25C 109.5 . . ?
H25A C25 H25B 109.5 . . ?
H25A C25 H25C 109.5 . . ?
H25B C25 H25C 109.5 . . ?
C27 C26 N4 119.1(5) . . ?
C27 C26 C31 120.5(6) . . ?
C31 C26 N4 120.3(5) . . ?
C26 C27 H27 119.8 . . ?
C28 C27 C26 120.5(6) . . ?
C28 C27 H27 119.8 . . ?
C27 C28 H28 119.6 . . ?
C27 C28 C29 120.9(6) . . ?
C29 C28 H28 119.6 . . ?
C28 C29 C32 119.9(6) . . ?
C30 C29 C28 117.5(6) . . ?
C30 C29 C32 122.6(7) . . ?
C29 C30 H30 119.0 . . ?
C31 C30 C29 122.0(6) . . ?
C31 C30 H30 119.0 . . ?
C26 C31 C30 118.5(6) . . ?
C26 C31 H31 120.7 . . ?
C30 C31 H31 120.7 . . ?
C29 C32 H32A 109.5 . . ?
C29 C32 H32B 109.5 . . ?
C29 C32 H32C 109.5 . . ?
H32A C32 H32B 109.5 . . ?
H32A C32 H32C 109.5 . . ?
H32B C32 H32C 109.5 . . ?
O15 Th2 O16 179.16(12) . . ?
O15 Th2 O17 66.24(11) . . ?
O15 Th2 O18 109.81(12) . . ?
O15 Th2 O20 112.90(12) . . ?
O15 Th2 O21 69.05(12) . . ?
O15 Th2 O23 67.21(11) . . ?
O15 Th2 O24 111.78(12) . . ?
O15 Th2 O26 113.33(11) . . ?
O15 Th2 O27 70.77(12) . . ?
O15 Th2 N9 60.05(13) . . ?
O15 Th2 N10 118.16(12) . . ?
O16 Th2 O17 113.66(11) . . ?
O16 Th2 O18 69.76(12) . . ?
O16 Th2 O20 67.65(12) . . ?
O16 Th2 O21 111.71(12) . . ?
O16 Th2 O23 113.36(11) . . ?
O16 Th2 O24 68.98(12) . . ?
O16 Th2 O26 66.61(11) . . ?
O16 Th2 O27 108.83(12) . . ?
O16 Th2 N9 119.12(13) . . ?
O16 Th2 N10 61.02(12) . . ?
O17 Th2 O21 65.61(11) . . ?
O17 Th2 O24 126.06(11) . . ?
O17 Th2 O26 169.87(11) . . ?
O17 Th2 O27 125.01(11) . . ?
O17 Th2 N9 68.64(12) . . ?
O17 Th2 N10 104.61(12) . . ?
O18 Th2 O17 49.79(12) . . ?
O18 Th2 O20 67.25(12) . . ?
O18 Th2 O21 102.66(12) . . ?
O18 Th2 O24 126.67(11) . . ?
O18 Th2 O26 124.52(12) . . ?
O18 Th2 O27 123.85(11) . . ?
O18 Th2 N9 71.52(12) . . ?
O18 Th2 N10 63.39(12) . . ?
O20 Th2 O17 66.08(11) . . ?
O20 Th2 O21 49.48(12) . . ?
O20 Th2 O24 66.71(11) . . ?
O20 Th2 O26 121.36(11) . . ?
O20 Th2 O27 167.34(11) . . ?
O20 Th2 N9 131.82(12) . . ?
O20 Th2 N10 117.48(13) . . ?
O21 Th2 O26 124.21(11) . . ?
O21 Th2 O27 126.24(12) . . ?
O21 Th2 N9 121.38(13) . . ?
O21 Th2 N10 165.45(12) . . ?
O23 Th2 O17 121.64(12) . . ?
O23 Th2 O18 168.88(11) . . ?
O23 Th2 O20 103.51(12) . . ?
O23 Th2 O21 66.22(11) . . ?
O23 Th2 O24 49.73(11) . . ?
O23 Th2 O26 65.10(11) . . ?
O23 Th2 O27 66.10(11) . . ?
O23 Th2 N9 113.66(12) . . ?
O23 Th2 N10 127.68(12) . . ?
O24 Th2 O21 64.45(11) . . ?
O24 Th2 O26 63.93(11) . . ?
O24 Th2 O27 100.63(11) . . ?
O24 Th2 N9 160.90(12) . . ?
O24 Th2 N10 119.42(12) . . ?
O26 Th2 O27 48.63(11) . . ?
O26 Th2 N9 102.07(12) . . ?
O26 Th2 N10 66.25(12) . . ?
O27 Th2 N9 60.79(11) . . ?
O27 Th2 N10 67.97(12) . . ?
N10 Th2 N9 60.16(14) . . ?
C33 O15 Th2 124.1(3) . . ?
C46 O16 Th2 121.9(3) . . ?
N13 O17 Th2 96.3(3) . . ?
N13 O18 Th2 97.3(3) . . ?
N14 O20 Th2 98.1(3) . . ?
N14 O21 Th2 96.8(3) . . ?
N15 O23 Th2 97.8(3) . . ?
N15 O24 Th2 96.6(3) . . ?
N16 O26 Th2 97.9(3) . . ?
N16 O27 Th2 97.4(3) . . ?
C34 N9 Th2 119.1(4) . . ?
C34 N9 C38 119.0(5) . . ?
C38 N9 Th2 121.9(4) . . ?
C39 N10 Th2 123.3(4) . . ?
C45 N10 Th2 117.8(3) . . ?
C45 N10 C39 118.9(5) . . ?
C33 N11 C47 118.4(5) . . ?
C33 N11 C49 124.3(5) . . ?
C49 N11 C47 116.9(5) . . ?
C46 N12 C56 119.7(5) . . ?
C46 N12 C58 122.4(5) . . ?
C58 N12 C56 117.5(4) . . ?
O17 N13 Th2 58.6(3) . . ?
O18 N13 Th2 57.7(3) . . ?
O18 N13 O17 115.0(5) . . ?
O19 N13 Th2 169.1(4) . . ?
O19 N13 O17 122.8(5) . . ?
O19 N13 O18 122.2(5) . . ?
O20 N14 Th2 57.1(3) . . ?
O21 N14 Th2 58.5(3) . . ?
O21 N14 O20 115.6(4) . . ?
O22 N14 Th2 177.3(4) . . ?
O22 N14 O20 122.2(5) . . ?
O22 N14 O21 122.1(5) . . ?
O23 N15 Th2 57.2(3) . . ?
O24 N15 Th2 58.7(2) . . ?
O24 N15 O23 115.9(4) . . ?
O25 N15 Th2 178.0(4) . . ?
O25 N15 O23 121.5(5) . . ?
O25 N15 O24 122.7(5) . . ?
O27 N16 O26 116.1(5) . . ?
O28 N16 O26 121.7(5) . . ?
O28 N16 O27 122.2(5) . . ?
O15 C33 N11 121.3(5) . . ?
O15 C33 C34 115.6(5) . . ?
N11 C33 C34 123.1(5) . . ?
N9 C34 C33 111.3(5) . . ?
N9 C34 C35 122.6(5) . . ?
C35 C34 C33 125.9(5) . . ?
C34 C35 H35 120.9 . . ?
C36 C35 C34 118.3(5) . . ?
C36 C35 H35 120.9 . . ?
C35 C36 Cl3 118.8(4) . . ?
C35 C36 C37 121.3(5) . . ?
C37 C36 Cl3 119.9(4) . . ?
C36 C37 C38 115.8(5) . . ?
C36 C37 C42 124.8(5) . . ?
C38 C37 C42 119.4(5) . . ?
N9 C38 C37 122.7(5) . . ?
N9 C38 C39 118.2(5) . . ?
C37 C38 C39 119.1(5) . . ?
N10 C39 C38 116.5(5) . . ?
N10 C39 C40 123.4(5) . . ?
C40 C39 C38 120.1(5) . . ?
C39 C40 C41 119.1(5) . . ?
C43 C40 C39 115.7(5) . . ?
C43 C40 C41 125.2(5) . . ?
C40 C41 H41 119.4 . . ?
C42 C41 C40 121.2(5) . . ?
C42 C41 H41 119.4 . . ?
C37 C42 H42 119.4 . . ?
C41 C42 C37 121.2(5) . . ?
C41 C42 H42 119.4 . . ?
C40 C43 Cl4 119.1(4) . . ?
C44 C43 Cl4 119.2(5) . . ?
C44 C43 C40 121.7(5) . . ?
C43 C44 H44 121.0 . . ?
C43 C44 C45 118.0(5) . . ?
C45 C44 H44 121.0 . . ?
N10 C45 C44 122.3(5) . . ?
N10 C45 C46 112.4(5) . . ?
C44 C45 C46 124.9(5) . . ?
O16 C46 N12 121.9(5) . . ?
O16 C46 C45 115.7(5) . . ?
N12 C46 C45 122.3(5) . . ?
N11 C47 H47A 109.4 . . ?
N11 C47 H47B 109.4 . . ?
H47A C47 H47B 108.0 . . ?
C48 C47 N11 111.1(5) . . ?
C48 C47 H47A 109.4 . . ?
C48 C47 H47B 109.4 . . ?
C47 C48 H48A 109.5 . . ?
C47 C48 H48B 109.5 . . ?
C47 C48 H48C 109.5 . . ?
H48A C48 H48B 109.5 . . ?
H48A C48 H48C 109.5 . . ?
H48B C48 H48C 109.5 . . ?
C50 C49 N11 120.6(5) . . ?
C54 C49 N11 118.8(5) . . ?
C54 C49 C50 120.6(5) . . ?
C49 C50 H50 120.5 . . ?
C51 C50 C49 119.1(6) . . ?
C51 C50 H50 120.5 . . ?
C50 C51 H51 119.2 . . ?
C50 C51 C52 121.5(6) . . ?
C52 C51 H51 119.2 . . ?
C51 C52 C55 120.9(5) . . ?
C53 C52 C51 117.9(5) . . ?
C53 C52 C55 121.1(6) . . ?
C52 C53 H53 119.5 . . ?
C52 C53 C54 120.9(6) . . ?
C54 C53 H53 119.5 . . ?
C49 C54 C53 119.9(6) . . ?
C49 C54 H54 120.0 . . ?
C53 C54 H54 120.0 . . ?
C52 C55 H55A 109.5 . . ?
C52 C55 H55B 109.5 . . ?
C52 C55 H55C 109.5 . . ?
H55A C55 H55B 109.5 . . ?
H55A C55 H55C 109.5 . . ?
H55B C55 H55C 109.5 . . ?
N12 C56 H56A 109.5 . . ?
N12 C56 H56B 109.5 . . ?
N12 C56 C57 110.9(4) . . ?
H56A C56 H56B 108.1 . . ?
C57 C56 H56A 109.5 . . ?
C57 C56 H56B 109.5 . . ?
C56 C57 H57A 109.5 . . ?
C56 C57 H57B 109.5 . . ?
C56 C57 H57C 109.5 . . ?
H57A C57 H57B 109.5 . . ?
H57A C57 H57C 109.5 . . ?
H57B C57 H57C 109.5 . . ?
C59 C58 N12 119.0(5) . . ?
C63 C58 N12 120.0(5) . . ?
C63 C58 C59 121.0(5) . . ?
C58 C59 H59 120.7 . . ?
C58 C59 C60 118.5(6) . . ?
C60 C59 H59 120.7 . . ?
C59 C60 H60 118.7 . . ?
C61 C60 C59 122.7(6) . . ?
C61 C60 H60 118.7 . . ?
C60 C61 C62 116.8(6) . . ?
C60 C61 C64 120.9(7) . . ?
C62 C61 C64 122.3(7) . . ?
C61 C62 H62 118.7 . . ?
C63 C62 C61 122.6(7) . . ?
C63 C62 H62 118.7 . . ?
C58 C63 C62 118.3(6) . . ?
C58 C63 H63 120.8 . . ?
C62 C63 H63 120.8 . . ?
C61 C64 H64A 109.5 . . ?
C61 C64 H64B 109.5 . . ?
C61 C64 H64C 109.5 . . ?
H64A C64 H64B 109.5 . . ?
H64A C64 H64C 109.5 . . ?
H64B C64 H64C 109.5 . . ?
H65A C65 H65B 109.5 . . ?
H65A C65 H65C 109.5 . . ?
H65B C65 H65C 109.5 . . ?
C66 C65 H65A 109.5 . . ?
C66 C65 H65B 109.5 . . ?
C66 C65 H65C 109.5 . . ?
N17 C66 C65 174.0(12) . . ?
N18 C67 C68 178.9(8) . . ?
C67 C68 H68A 109.5 . . ?
C67 C68 H68B 109.5 . . ?
C67 C68 H68C 109.5 . . ?
H68A C68 H68B 109.5 . . ?
H68A C68 H68C 109.5 . . ?
H68B C68 H68C 109.5 . . ?
N19 C69 C71 161.3(10) . . ?
N19 C69 C70 151.9(14) . . ?
C69 C71 H71A 109.5 . . ?
C69 C71 H71B 109.5 . . ?
C69 C71 H71C 109.5 . . ?
H71A C71 H71B 109.5 . . ?
H71A C71 H71C 109.5 . . ?
H71B C71 H71C 109.5 . . ?
C69 C70 H70A 109.5 . . ?
C69 C70 H70B 109.5 . . ?
C69 C70 H70C 109.5 . . ?
H70A C70 H70B 109.5 . . ?
H70A C70 H70C 109.5 . . ?
H70B C70 H70C 109.5 . . ?

loop_
_geom_bond_atom_site_label_1
_geom_bond_atom_site_label_2
_geom_bond_distance
_geom_bond_site_symmetry_2
_geom_bond_publ_flag
Th1 O1 2.452(3) . ?
Th1 O2 2.410(3) . ?
Th1 O3 2.597(4) . ?
Th1 O4 2.603(4) . ?
Th1 O6 2.559(3) . ?
Th1 O7 2.559(3) . ?
Th1 O9 2.542(3) . ?
Th1 O10 2.578(4) . ?
Th1 O12 2.631(4) . ?
Th1 O13 2.597(4) . ?
Th1 N1 2.686(4) . ?
Th1 N2 2.669(4) . ?
Cl1 C4 1.730(5) . ?
Cl2 C11 1.720(5) . ?
O1 C1 1.254(6) . ?
O2 C14 1.249(6) . ?
O3 N5 1.282(5) . ?
O4 N5 1.286(5) . ?
O5 N5 1.220(6) . ?
O6 N6 1.271(5) . ?
O7 N6 1.278(5) . ?
O8 N6 1.221(5) . ?
O9 N7 1.290(5) . ?
O10 N7 1.277(5) . ?
O11 N7 1.220(6) . ?
O12 N8 1.277(6) . ?
O13 N8 1.277(6) . ?
O14 N8 1.219(6) . ?
N1 C2 1.324(6) . ?
N1 C6 1.349(6) . ?
N2 C7 1.358(6) . ?
N2 C13 1.338(7) . ?
N3 C1 1.325(6) . ?
N3 C15 1.497(6) . ?
N3 C17 1.423(7) . ?
N4 C14 1.326(7) . ?
N4 C24 1.502(6) . ?
N4 C26 1.431(7) . ?
C1 C2 1.513(7) . ?
C2 C3 1.409(7) . ?
C3 H3 0.9500 . ?
C3 C4 1.359(7) . ?
C4 C5 1.403(7) . ?
C5 C6 1.412(7) . ?
C5 C10 1.426(7) . ?
C6 C7 1.437(7) . ?
C7 C8 1.399(7) . ?
C8 C9 1.434(7) . ?
C8 C11 1.409(8) . ?
C9 H9 0.9500 . ?
C9 C10 1.338(7) . ?
C10 H10 0.9500 . ?
C11 C12 1.363(7) . ?
C12 H12 0.9500 . ?
C12 C13 1.403(7) . ?
C13 C14 1.517(7) . ?
C15 H15A 0.9900 . ?
C15 H15B 0.9900 . ?
C15 C16 1.517(7) . ?
C16 H16A 0.9800 . ?
C16 H16B 0.9800 . ?
C16 H16C 0.9800 . ?
C17 C18 1.387(7) . ?
C17 C22 1.388(7) . ?
C18 H18 0.9500 . ?
C18 C19 1.383(8) . ?
C19 H19 0.9500 . ?
C19 C20 1.379(8) . ?
C20 C21 1.400(8) . ?
C20 C23 1.502(8) . ?
C21 H21 0.9500 . ?
C21 C22 1.393(8) . ?
C22 H22 0.9500 . ?
C23 H23A 0.9800 . ?
C23 H23B 0.9800 . ?
C23 H23C 0.9800 . ?
C24 H24A 0.9900 . ?
C24 H24B 0.9900 . ?
C24 C25 1.502(7) . ?
C25 H25A 0.9800 . ?
C25 H25B 0.9800 . ?
C25 H25C 0.9800 . ?
C26 C27 1.376(7) . ?
C26 C31 1.379(8) . ?
C27 H27 0.9500 . ?
C27 C28 1.372(7) . ?
C28 H28 0.9500 . ?
C28 C29 1.394(8) . ?
C29 C30 1.391(9) . ?
C29 C32 1.483(9) . ?
C30 H30 0.9500 . ?
C30 C31 1.389(9) . ?
C31 H31 0.9500 . ?
C32 H32A 0.9800 . ?
C32 H32B 0.9800 . ?
C32 H32C 0.9800 . ?
Th2 O15 2.430(4) . ?
Th2 O16 2.440(4) . ?
Th2 O17 2.586(4) . ?
Th2 O18 2.565(4) . ?
Th2 O20 2.565(4) . ?
Th2 O21 2.599(4) . ?
Th2 O23 2.563(4) . ?
Th2 O24 2.597(3) . ?
Th2 O26 2.626(4) . ?
Th2 O27 2.640(3) . ?
Th2 N9 2.692(4) . ?
Th2 N10 2.669(4) . ?
Cl3 C36 1.730(5) . ?
Cl4 C43 1.721(6) . ?
O15 C33 1.266(6) . ?
O16 C46 1.265(6) . ?
O17 N13 1.287(6) . ?
O18 N13 1.284(6) . ?
O19 N13 1.218(5) . ?
O20 N14 1.284(6) . ?
O21 N14 1.271(6) . ?
O22 N14 1.214(5) . ?
O23 N15 1.288(5) . ?
O24 N15 1.272(6) . ?
O25 N15 1.221(5) . ?
O26 N16 1.282(5) . ?
O27 N16 1.274(5) . ?
O28 N16 1.224(5) . ?
N9 C34 1.314(7) . ?
N9 C38 1.352(7) . ?
N10 C39 1.359(6) . ?
N10 C45 1.323(7) . ?
N11 C33 1.321(7) . ?
N11 C47 1.490(7) . ?
N11 C49 1.439(7) . ?
N12 C46 1.322(7) . ?
N12 C56 1.494(6) . ?
N12 C58 1.436(7) . ?
C33 C34 1.507(7) . ?
C34 C35 1.401(7) . ?
C35 H35 0.9500 . ?
C35 C36 1.364(7) . ?
C36 C37 1.397(8) . ?
C37 C38 1.416(7) . ?
C37 C42 1.423(7) . ?
C38 C39 1.443(8) . ?
C39 C40 1.406(7) . ?
C40 C41 1.428(7) . ?
C40 C43 1.396(8) . ?
C41 H41 0.9500 . ?
C41 C42 1.360(7) . ?
C42 H42 0.9500 . ?
C43 C44 1.377(7) . ?
C44 H44 0.9500 . ?
C44 C45 1.409(7) . ?
C45 C46 1.506(7) . ?
C47 H47A 0.9900 . ?
C47 H47B 0.9900 . ?
C47 C48 1.489(7) . ?
C48 H48A 0.9800 . ?
C48 H48B 0.9800 . ?
C48 H48C 0.9800 . ?
C49 C50 1.394(7) . ?
C49 C54 1.369(8) . ?
C50 H50 0.9500 . ?
C50 C51 1.383(7) . ?
C51 H51 0.9500 . ?
C51 C52 1.401(8) . ?
C52 C53 1.390(8) . ?
C52 C55 1.499(7) . ?
C53 H53 0.9500 . ?
C53 C54 1.396(7) . ?
C54 H54 0.9500 . ?
C55 H55A 0.9800 . ?
C55 H55B 0.9800 . ?
C55 H55C 0.9800 . ?
C56 H56A 0.9900 . ?
C56 H56B 0.9900 . ?
C56 C57 1.520(7) . ?
C57 H57A 0.9800 . ?
C57 H57B 0.9800 . ?
C57 H57C 0.9800 . ?
C58 C59 1.387(7) . ?
C58 C63 1.380(8) . ?
C59 H59 0.9500 . ?
C59 C60 1.387(8) . ?
C60 H60 0.9500 . ?
C60 C61 1.377(9) . ?
C61 C62 1.390(9) . ?
C61 C64 1.496(8) . ?
C62 H62 0.9500 . ?
C62 C63 1.389(8) . ?
C63 H63 0.9500 . ?
C64 H64A 0.9800 . ?
C64 H64B 0.9800 . ?
C64 H64C 0.9800 . ?
N17 C66 1.181(11) . ?
C65 H65A 0.9800 . ?
C65 H65B 0.9800 . ?
C65 H65C 0.9800 . ?
C65 C66 1.464(11) . ?
N18 C67 1.142(8) . ?
C67 C68 1.456(9) . ?
C68 H68A 0.9800 . ?
C68 H68B 0.9800 . ?
C68 H68C 0.9800 . ?
N19 C69 1.129(7) . ?
C69 C71 1.470(10) . ?
C69 C70 1.550(7) . ?
C71 H71A 0.9800 . ?
C71 H71B 0.9800 . ?
C71 H71C 0.9800 . ?
C70 H70A 0.9800 . ?
C70 H70B 0.9800 . ?
C70 H70C 0.9800 . ?

loop_
_geom_torsion_atom_site_label_1
_geom_torsion_atom_site_label_2
_geom_torsion_atom_site_label_3
_geom_torsion_atom_site_label_4
_geom_torsion
_geom_torsion_site_symmetry_1
_geom_torsion_site_symmetry_2
_geom_torsion_site_symmetry_3
_geom_torsion_site_symmetry_4
_geom_torsion_publ_flag
Th1 O1 C1 N3 -141.1(4) . . . . ?
Th1 O1 C1 C2 39.9(6) . . . . ?
Th1 O2 C14 N4 -146.9(4) . . . . ?
Th1 O2 C14 C13 34.9(7) . . . . ?
Th1 O3 N5 O4 3.9(4) . . . . ?
Th1 O3 N5 O5 -177.6(4) . . . . ?
Th1 O4 N5 O3 -3.8(4) . . . . ?
Th1 O4 N5 O5 177.6(4) . . . . ?
Th1 O6 N6 O7 -1.7(5) . . . . ?
Th1 O6 N6 O8 179.6(4) . . . . ?
Th1 O7 N6 O6 1.7(5) . . . . ?
Th1 O7 N6 O8 -179.7(4) . . . . ?
Th1 O9 N7 O10 2.6(5) . . . . ?
Th1 O9 N7 O11 -179.6(5) . . . . ?
Th1 O10 N7 O9 -2.6(5) . . . . ?
Th1 O10 N7 O11 179.7(5) . . . . ?
Th1 O12 N8 O13 9.1(5) . . . . ?
Th1 O12 N8 O14 -171.3(5) . . . . ?
Th1 O13 N8 O12 -9.3(5) . . . . ?
Th1 O13 N8 O14 171.1(5) . . . . ?
Th1 N1 C2 C1 -2.5(6) . . . . ?
Th1 N1 C2 C3 -177.6(4) . . . . ?
Th1 N1 C6 C5 178.5(4) . . . . ?
Th1 N1 C6 C7 -1.4(7) . . . . ?
Th1 N2 C7 C6 2.0(7) . . . . ?
Th1 N2 C7 C8 -178.1(4) . . . . ?
Th1 N2 C13 C12 178.2(4) . . . . ?
Th1 N2 C13 C14 -6.5(6) . . . . ?
Cl1 C4 C5 C6 179.9(4) . . . . ?
Cl1 C4 C5 C10 -1.3(8) . . . . ?
Cl2 C11 C12 C13 -178.7(4) . . . . ?
O1 C1 C2 N1 -21.8(7) . . . . ?
O1 C1 C2 C3 153.1(6) . . . . ?
N1 C2 C3 C4 -0.6(9) . . . . ?
N1 C6 C7 N2 -0.3(8) . . . . ?
N1 C6 C7 C8 179.7(5) . . . . ?
N2 C7 C8 C9 -179.8(5) . . . . ?
N2 C7 C8 C11 0.0(9) . . . . ?
N2 C13 C14 O2 -15.2(7) . . . . ?
N2 C13 C14 N4 166.7(5) . . . . ?
N3 C1 C2 N1 159.3(5) . . . . ?
N3 C1 C2 C3 -25.8(9) . . . . ?
N3 C17 C18 C19 176.7(5) . . . . ?
N3 C17 C22 C21 -176.1(5) . . . . ?
N4 C26 C27 C28 174.8(5) . . . . ?
N4 C26 C31 C30 -174.6(6) . . . . ?
C1 N3 C15 C16 89.8(6) . . . . ?
C1 N3 C17 C18 -65.7(7) . . . . ?
C1 N3 C17 C22 113.6(6) . . . . ?
C1 C2 C3 C4 -175.0(5) . . . . ?
C2 N1 C6 C5 3.6(8) . . . . ?
C2 N1 C6 C7 -176.3(5) . . . . ?
C2 C3 C4 Cl1 -178.8(4) . . . . ?
C2 C3 C4 C5 2.8(9) . . . . ?
C3 C4 C5 C6 -1.7(8) . . . . ?
C3 C4 C5 C10 177.1(6) . . . . ?
C4 C5 C6 N1 -1.5(8) . . . . ?
C4 C5 C6 C7 178.5(5) . . . . ?
C4 C5 C10 C9 -177.4(6) . . . . ?
C5 C6 C7 N2 179.7(5) . . . . ?
C5 C6 C7 C8 -0.2(8) . . . . ?
C6 N1 C2 C1 172.6(5) . . . . ?
C6 N1 C2 C3 -2.5(8) . . . . ?
C6 C5 C10 C9 1.4(9) . . . . ?
C6 C7 C8 C9 0.1(8) . . . . ?
C6 C7 C8 C11 180.0(5) . . . . ?
C7 N2 C13 C12 -2.2(8) . . . . ?
C7 N2 C13 C14 173.1(5) . . . . ?
C7 C8 C9 C10 0.8(9) . . . . ?
C7 C8 C11 Cl2 178.9(4) . . . . ?
C7 C8 C11 C12 -2.5(9) . . . . ?
C8 C9 C10 C5 -1.6(9) . . . . ?
C8 C11 C12 C13 2.7(9) . . . . ?
C9 C8 C11 Cl2 -1.3(9) . . . . ?
C9 C8 C11 C12 177.3(6) . . . . ?
C10 C5 C6 N1 179.6(5) . . . . ?
C10 C5 C6 C7 -0.5(8) . . . . ?
C11 C8 C9 C10 -179.0(6) . . . . ?
C11 C12 C13 N2 -0.2(9) . . . . ?
C11 C12 C13 C14 -174.8(6) . . . . ?
C12 C13 C14 O2 159.9(6) . . . . ?
C12 C13 C14 N4 -18.2(10) . . . . ?
C13 N2 C7 C6 -177.6(5) . . . . ?
C13 N2 C7 C8 2.3(9) . . . . ?
C14 N4 C24 C25 95.3(6) . . . . ?
C14 N4 C26 C27 107.6(7) . . . . ?
C14 N4 C26 C31 -75.6(8) . . . . ?
C15 N3 C1 O1 -0.7(8) . . . . ?
C15 N3 C1 C2 178.2(4) . . . . ?
C15 N3 C17 C18 105.2(6) . . . . ?
C15 N3 C17 C22 -75.5(6) . . . . ?
C17 N3 C1 O1 170.1(5) . . . . ?
C17 N3 C1 C2 -11.0(8) . . . . ?
C17 N3 C15 C16 -81.6(6) . . . . ?
C17 C18 C19 C20 -0.7(9) . . . . ?
C18 C17 C22 C21 3.2(8) . . . . ?
C18 C19 C20 C21 3.1(9) . . . . ?
C18 C19 C20 C23 -175.9(6) . . . . ?
C19 C20 C21 C22 -2.4(9) . . . . ?
C20 C21 C22 C17 -0.6(9) . . . . ?
C22 C17 C18 C19 -2.6(8) . . . . ?
C23 C20 C21 C22 176.6(6) . . . . ?
C24 N4 C14 O2 -3.0(8) . . . . ?
C24 N4 C14 C13 175.0(5) . . . . ?
C24 N4 C26 C27 -77.1(7) . . . . ?
C24 N4 C26 C31 99.8(7) . . . . ?
C26 N4 C14 O2 172.4(5) . . . . ?
C26 N4 C14 C13 -9.7(9) . . . . ?
C26 N4 C24 C25 -80.5(6) . . . . ?
C26 C27 C28 C29 -0.1(10) . . . . ?
C27 C26 C31 C30 2.3(10) . . . . ?
C27 C28 C29 C30 2.0(11) . . . . ?
C27 C28 C29 C32 -178.8(7) . . . . ?
C28 C29 C30 C31 -1.8(12) . . . . ?
C29 C30 C31 C26 -0.3(12) . . . . ?
C31 C26 C27 C28 -2.1(9) . . . . ?
C32 C29 C30 C31 179.0(8) . . . . ?
Th2 O15 C33 N11 139.5(4) . . . . ?
Th2 O15 C33 C34 -39.4(6) . . . . ?
Th2 O16 C46 N12 141.1(4) . . . . ?
Th2 O16 C46 C45 -40.8(6) . . . . ?
Th2 O17 N13 O18 -12.5(4) . . . . ?
Th2 O17 N13 O19 167.3(4) . . . . ?
Th2 O18 N13 O17 12.6(4) . . . . ?
Th2 O18 N13 O19 -167.1(4) . . . . ?
Th2 O20 N14 O21 1.7(5) . . . . ?
Th2 O20 N14 O22 -176.9(5) . . . . ?
Th2 O21 N14 O20 -1.7(5) . . . . ?
Th2 O21 N14 O22 176.9(5) . . . . ?
Th2 O23 N15 O24 1.0(5) . . . . ?
Th2 O23 N15 O25 -178.2(4) . . . . ?
Th2 O24 N15 O23 -1.0(5) . . . . ?
Th2 O24 N15 O25 178.2(5) . . . . ?
Th2 O26 N16 O27 -0.7(5) . . . . ?
Th2 O26 N16 O28 179.6(4) . . . . ?
Th2 O27 N16 O26 0.7(5) . . . . ?
Th2 O27 N16 O28 -179.6(4) . . . . ?
Th2 N9 C34 C33 0.9(6) . . . . ?
Th2 N9 C34 C35 176.0(4) . . . . ?
Th2 N9 C38 C37 179.9(4) . . . . ?
Th2 N9 C38 C39 0.0(6) . . . . ?
Th2 N10 C39 C38 1.6(6) . . . . ?
Th2 N10 C39 C40 -177.7(4) . . . . ?
Th2 N10 C45 C44 175.8(4) . . . . ?
Th2 N10 C45 C46 2.8(6) . . . . ?
Cl3 C36 C37 C38 -179.9(4) . . . . ?
Cl3 C36 C37 C42 2.1(8) . . . . ?
Cl4 C43 C44 C45 176.3(4) . . . . ?
O15 C33 C34 N9 22.1(7) . . . . ?
O15 C33 C34 C35 -152.7(5) . . . . ?
N9 C34 C35 C36 4.9(8) . . . . ?
N9 C38 C39 N10 -1.0(7) . . . . ?
N9 C38 C39 C40 178.4(5) . . . . ?
N10 C39 C40 C41 -179.6(5) . . . . ?
N10 C39 C40 C43 1.0(8) . . . . ?
N10 C45 C46 O16 22.4(7) . . . . ?
N10 C45 C46 N12 -159.5(5) . . . . ?
N11 C33 C34 N9 -156.8(5) . . . . ?
N11 C33 C34 C35 28.4(8) . . . . ?
N11 C49 C50 C51 179.0(5) . . . . ?
N11 C49 C54 C53 -177.2(5) . . . . ?
N12 C58 C59 C60 -176.7(5) . . . . ?
N12 C58 C63 C62 176.6(5) . . . . ?
C33 N11 C47 C48 -92.7(6) . . . . ?
C33 N11 C49 C50 61.6(8) . . . . ?
C33 N11 C49 C54 -120.8(6) . . . . ?
C33 C34 C35 C36 179.1(5) . . . . ?
C34 N9 C38 C37 -3.2(8) . . . . ?
C34 N9 C38 C39 176.8(5) . . . . ?
C34 C35 C36 Cl3 176.0(4) . . . . ?
C34 C35 C36 C37 -4.6(8) . . . . ?
C35 C36 C37 C38 0.8(8) . . . . ?
C35 C36 C37 C42 -177.3(5) . . . . ?
C36 C37 C38 N9 3.3(8) . . . . ?
C36 C37 C38 C39 -176.7(5) . . . . ?
C36 C37 C42 C41 177.2(5) . . . . ?
C37 C38 C39 N10 179.1(4) . . . . ?
C37 C38 C39 C40 -1.6(8) . . . . ?
C38 N9 C34 C33 -176.0(4) . . . . ?
C38 N9 C34 C35 -1.0(8) . . . . ?
C38 C37 C42 C41 -0.8(8) . . . . ?
C38 C39 C40 C41 1.1(8) . . . . ?
C38 C39 C40 C43 -178.3(5) . . . . ?
C39 N10 C45 C44 -1.5(8) . . . . ?
C39 N10 C45 C46 -174.6(4) . . . . ?
C39 C40 C41 C42 -0.4(8) . . . . ?
C39 C40 C43 Cl4 -178.2(4) . . . . ?
C39 C40 C43 C44 0.5(8) . . . . ?
C40 C41 C42 C37 0.2(8) . . . . ?
C40 C43 C44 C45 -2.4(8) . . . . ?
C41 C40 C43 Cl4 2.5(8) . . . . ?
C41 C40 C43 C44 -178.8(5) . . . . ?
C42 C37 C38 N9 -178.5(5) . . . . ?
C42 C37 C38 C39 1.4(8) . . . . ?
C43 C40 C41 C42 178.9(5) . . . . ?
C43 C44 C45 N10 3.0(8) . . . . ?
C43 C44 C45 C46 175.1(5) . . . . ?
C44 C45 C46 O16 -150.4(5) . . . . ?
C44 C45 C46 N12 27.6(8) . . . . ?
C45 N10 C39 C38 178.8(5) . . . . ?
C45 N10 C39 C40 -0.5(8) . . . . ?
C46 N12 C56 C57 -98.2(6) . . . . ?
C46 N12 C58 C59 56.0(7) . . . . ?
C46 N12 C58 C63 -121.7(6) . . . . ?
C47 N11 C33 O15 -0.4(8) . . . . ?
C47 N11 C33 C34 178.4(5) . . . . ?
C47 N11 C49 C50 -111.0(6) . . . . ?
C47 N11 C49 C54 66.7(7) . . . . ?
C49 N11 C33 O15 -172.8(5) . . . . ?
C49 N11 C33 C34 6.0(9) . . . . ?
C49 N11 C47 C48 80.3(6) . . . . ?
C49 C50 C51 C52 -2.7(9) . . . . ?
C50 C49 C54 C53 0.4(9) . . . . ?
C50 C51 C52 C53 2.1(9) . . . . ?
C50 C51 C52 C55 -176.0(5) . . . . ?
C51 C52 C53 C54 -0.3(9) . . . . ?
C52 C53 C54 C49 -1.0(10) . . . . ?
C54 C49 C50 C51 1.4(9) . . . . ?
C55 C52 C53 C54 177.9(6) . . . . ?
C56 N12 C46 O16 9.3(8) . . . . ?
C56 N12 C46 C45 -168.6(5) . . . . ?
C56 N12 C58 C59 -116.9(6) . . . . ?
C56 N12 C58 C63 65.5(7) . . . . ?
C58 N12 C46 O16 -163.4(5) . . . . ?
C58 N12 C46 C45 18.6(8) . . . . ?
C58 N12 C56 C57 74.9(6) . . . . ?
C58 C59 C60 C61 0.3(9) . . . . ?
C59 C58 C63 C62 -1.0(9) . . . . ?
C59 C60 C61 C62 -1.3(10) . . . . ?
C59 C60 C61 C64 178.7(6) . . . . ?
C60 C61 C62 C63 1.2(10) . . . . ?
C61 C62 C63 C58 -0.1(9) . . . . ?
C63 C58 C59 C60 0.9(8) . . . . ?
C64 C61 C62 C63 -178.7(6) . . . . ?

loop_
_smtbx_masks_void_nr
_smtbx_masks_void_average_x
_smtbx_masks_void_average_y
_smtbx_masks_void_average_z
_smtbx_masks_void_volume
_smtbx_masks_void_count_electrons
_smtbx_masks_void_content
1 0.000 0.500 -0.847 956.6 216.2 '4 CH3CN,2 CHCl3,2 H2O'
2 0.300 -0.042 0.750 7.3 0.0 ?
3 0.700 0.042 0.250 7.3 0.0 ?
